data_4113406
loop_
_publ_author_name
'Alagar Srinivasan'
'Tomoya Ishizuka'
'Atsuhiro Osuka'
'Hiroyuki Furuta'

_publ_section_title
;
 Doubly N-Confused Hexaphyrin: A Novel Aromatic Expanded Porphyrin that
 Complexes Bis-metals in the Core
;
_journal_name_full 'Journal of the American Chemical Society'
_journal_page_first 878
_journal_page_last 879
_journal_paper_doi 10.1021/ja029018v
_journal_volume 125
_journal_year 2003
_chemical_formula_moiety 'C66 H10 F30 N6 O2 Ni2 '
_chemical_formula_sum 'C66 H10 F30 N6 Ni2 O2'
_chemical_formula_weight 1606.20
_space_group_IT_number 14
_symmetry_cell_setting monoclinic
_symmetry_Int_Tables_number 14
_symmetry_space_group_name_Hall '-P 2yn'
_symmetry_space_group_name_H-M 'P 1 21/n 1'
_cell_angle_alpha 90
_cell_angle_beta 89.829(1)
_cell_angle_gamma 90
_cell_formula_units_Z 4
_cell_length_a 11.8948(7)
_cell_length_b 17.819(1)
_cell_length_c 29.433(2)
_cell_measurement_reflns_used 38765
_cell_measurement_temperature 123.1
_cell_measurement_theta_max 27.5
_cell_measurement_theta_min 1.3
_cell_volume 6238.4(7)
_computing_cell_refinement PROCESS-AUTO
_computing_data_collection PROCESS-AUTO
_computing_data_reduction CrystalStructure
_computing_publication_material 'CrystalStructure Ver. 2.00'
_computing_structure_refinement CRYSTALS
_computing_structure_solution SIR97
_diffrn_detector_area_resol_mean 10.00
_diffrn_measured_fraction_theta_full 0.9578
_diffrn_measured_fraction_theta_max 0.9578
_diffrn_measurement_device_type 'Rigaku RAXIS-RAPID'
_diffrn_measurement_method \w
_diffrn_radiation_type 'Mo K\a'
_diffrn_radiation_wavelength 0.7107
_diffrn_reflns_av_R_equivalents 0.249
_diffrn_reflns_limit_h_max 15
_diffrn_reflns_limit_h_min -14
_diffrn_reflns_limit_k_max 23
_diffrn_reflns_limit_k_min -23
_diffrn_reflns_limit_l_max 38
_diffrn_reflns_limit_l_min -38
_diffrn_reflns_number 49112
_diffrn_reflns_theta_full 27.48
_diffrn_reflns_theta_max 27.48
_exptl_absorpt_coefficient_mu 0.746
_exptl_absorpt_correction_T_max 0.963
_exptl_absorpt_correction_T_min 0.639
_exptl_absorpt_correction_type multi-scan
_exptl_absorpt_process_details
;
    Higashi, T. (1995). Program for Absorption Correction.
    Rigaku Corporation, Tokyo, Japan.
;
_exptl_crystal_colour violet
_exptl_crystal_density_diffrn 1.710
_exptl_crystal_description platelet
_exptl_crystal_size_max 0.15
_exptl_crystal_size_mid 0.15
_exptl_crystal_size_min 0.05
_refine_diff_density_max 0.92
_refine_diff_density_min -0.88
_refine_ls_extinction_method none
_refine_ls_goodness_of_fit_ref 1.020
_refine_ls_hydrogen_treatment refall
_refine_ls_number_parameters 483
_refine_ls_number_reflns 3612
_refine_ls_R_factor_gt 0.1130
_refine_ls_shift/su_max 0.0000
_refine_ls_structure_factor_coef F
_refine_ls_weighting_details 'w = 1.0'
_refine_ls_weighting_scheme unit
_refine_ls_wR_factor_ref 0.1420
_reflns_number_gt 3612
_reflns_number_total 14164
_reflns_threshold_expression F^2^>2.0\s(F^2^)
_cod_data_source_file ja029018v-2_s2_2.cif
_cod_data_source_block '_Ni-NCHexa(7)________________'
_cod_original_cell_volume 6238.4(6)
_cod_original_formula_sum 'C66 H10 F30 N6 O2 Ni2 '
_cod_database_code 4113406

loop_
_symmetry_equiv_pos_as_xyz
x,y,z
-x,-y,-z
-x+1/2,y+1/2,-z+1/2
x+1/2,-y+1/2,z+1/2

loop_
_atom_site_label
_atom_site_type_symbol
_atom_site_fract_x
_atom_site_fract_y
_atom_site_fract_z
_atom_site_U_iso_or_equiv
_atom_site_adp_type
_atom_site_occupancy
_atom_site_symmetry_multiplicity
_atom_site_calc_flag
Ni1 Ni 0.4444(3) 0.0703(2) 0.2145(1) 0.0192(9) Uani 1.00 1 d
Ni2 Ni 0.4350(3) -0.1637(2) 0.2874(1) 0.0195(9) Uani 1.00 1 d
F1 F 0.674(2) 0.198(1) 0.3523(6) 0.065(6) Uiso 1.00 1 d
F2 F 0.712(2) 0.275(1) 0.4299(7) 0.069(6) Uiso 1.00 1 d
F3 F 0.545(2) 0.294(1) 0.4909(7) 0.075(6) Uiso 1.00 1 d
F4 F 0.340(1) 0.238(1) 0.4740(6) 0.060(5) Uiso 1.00 1 d
F5 F 0.298(1) 0.164(1) 0.3971(5) 0.051(5) Uiso 1.00 1 d
F6 F 0.803(1) -0.099(1) 0.3712(6) 0.058(5) Uiso 1.00 1 d
F7 F 0.941(2) -0.062(1) 0.4393(6) 0.069(6) Uiso 1.00 1 d
F8 F 0.859(1) -0.036(1) 0.5238(6) 0.053(5) Uiso 1.00 1 d
F9 F 0.638(1) -0.0521(9) 0.5391(6) 0.050(5) Uiso 1.00 1 d
F10 F 0.496(1) -0.088(1) 0.4734(6) 0.053(5) Uiso 1.00 1 d
F11 F 0.233(1) -0.3789(9) 0.3864(5) 0.040(4) Uiso 1.00 1 d
F12 F 0.203(1) -0.520(1) 0.4170(6) 0.050(5) Uiso 1.00 1 d
F13 F 0.347(1) -0.630(1) 0.3911(6) 0.055(5) Uiso 1.00 1 d
F14 F 0.515(2) -0.599(1) 0.3318(6) 0.065(6) Uiso 1.00 1 d
F15 F 0.534(1) -0.462(1) 0.2971(6) 0.058(5) Uiso 1.00 1 d
F16 F 0.615(1) -0.3517(9) 0.1719(5) 0.048(5) Uiso 1.00 1 d
F17 F 0.679(2) -0.419(1) 0.0946(7) 0.079(6) Uiso 1.00 1 d
F18 F 0.585(2) -0.379(1) 0.0139(8) 0.092(7) Uiso 1.00 1 d
F19 F 0.430(2) -0.271(1) 0.0112(7) 0.080(6) Uiso 1.00 1 d
F20 F 0.364(1) -0.201(1) 0.0869(6) 0.051(5) Uiso 1.00 1 d
F21 F 0.500(1) -0.056(1) 0.0419(6) 0.056(5) Uiso 1.00 1 d
F22 F 0.631(1) -0.101(1) -0.0264(6) 0.057(5) Uiso 1.00 1 d
F23 F 0.854(1) -0.074(1) -0.0235(6) 0.052(5) Uiso 1.00 1 d
F24 F 0.947(2) -0.005(1) 0.0491(7) 0.076(6) Uiso 1.00 1 d
F25 F 0.818(1) 0.036(1) 0.1183(6) 0.058(5) Uiso 1.00 1 d
F26 F 0.254(1) 0.2756(9) 0.1083(5) 0.038(4) Uiso 1.00 1 d
F27 F 0.202(1) 0.413(1) 0.0814(6) 0.052(5) Uiso 1.00 1 d
F28 F 0.319(2) 0.534(1) 0.1151(6) 0.063(6) Uiso 1.00 1 d
F29 F 0.483(1) 0.511(1) 0.1768(6) 0.055(5) Uiso 1.00 1 d
F30 F 0.528(1) 0.3734(9) 0.2074(5) 0.042(4) Uiso 1.00 1 d
O1 O 0.383(1) 0.0198(9) 0.2650(6) 0.023(4) Uiso 1.00 1 d
O2 O 0.378(1) -0.111(1) 0.2372(6) 0.027(4) Uiso 1.00 1 d
N1 N 0.427(2) 0.163(1) 0.2456(7) 0.022(5) Uiso 1.00 1 d
N2 N 0.466(2) -0.064(1) 0.3146(6) 0.016(5) Uiso 1.00 1 d
N3 N 0.474(2) -0.214(1) 0.3408(7) 0.019(5) Uiso 1.00 1 d
N4 N 0.413(2) -0.255(1) 0.2565(7) 0.027(5) Uiso 1.00 1 d
N5 N 0.468(2) -0.028(1) 0.1865(7) 0.028(6) Uiso 1.00 1 d
N6 N 0.491(2) 0.119(1) 0.1604(7) 0.031(6) Uiso 1.00 1 d
C1 C 0.397(2) 0.231(2) 0.2238(9) 0.026(7) Uiso 1.00 1 d
C2 C 0.358(2) 0.283(2) 0.2571(8) 0.026(7) Uiso 1.00 1 d
C3 C 0.380(2) 0.252(2) 0.298(1) 0.036(7) Uiso 1.00 1 d
C4 C 0.423(2) 0.180(1) 0.2923(8) 0.014(6) Uiso 1.00 1 d
C5 C 0.465(2) 0.138(1) 0.3273(8) 0.021(6) Uiso 1.00 1 d
C6 C 0.491(2) 0.063(2) 0.3294(9) 0.027(7) Uiso 1.00 1 d
C7 C 0.444(2) 0.005(1) 0.2973(8) 0.018(6) Uiso 1.00 1 d
C8 C 0.551(2) 0.020(1) 0.3633(8) 0.021(6) Uiso 1.00 1 d
C9 C 0.531(2) -0.054(1) 0.3526(8) 0.014(6) Uiso 1.00 1 d
C10 C 0.570(2) -0.113(1) 0.3815(8) 0.022(6) Uiso 1.00 1 d
C11 C 0.535(2) -0.189(1) 0.3766(8) 0.018(6) Uiso 1.00 1 d
C12 C 0.559(2) -0.247(2) 0.408(1) 0.036(8) Uiso 1.00 1 d
C13 C 0.505(2) -0.306(2) 0.3960(9) 0.033(7) Uiso 1.00 1 d
C14 C 0.449(2) -0.289(1) 0.3514(9) 0.023(6) Uiso 1.00 1 d
C15 C 0.403(2) -0.338(2) 0.3219(8) 0.028(6) Uiso 1.00 1 d
C16 C 0.380(2) -0.323(1) 0.2773(8) 0.023(6) Uiso 1.00 1 d
C17 C 0.343(2) -0.373(2) 0.2446(9) 0.032(7) Uiso 1.00 1 d
C18 C 0.363(2) -0.346(1) 0.2031(8) 0.022(6) Uiso 1.00 1 d
C19 C 0.407(2) -0.271(2) 0.2091(9) 0.028(7) Uiso 1.00 1 d
C20 C 0.458(2) -0.229(1) 0.1750(8) 0.022(6) Uiso 1.00 1 d
C21 C 0.490(2) -0.154(2) 0.1731(8) 0.025(6) Uiso 1.00 1 d
C22 C 0.439(2) -0.096(1) 0.2018(8) 0.012(6) Uiso 1.00 1 d
C23 C 0.552(2) -0.119(1) 0.1402(9) 0.022(6) Uiso 1.00 1 d
C24 C 0.535(2) -0.040(2) 0.1492(9) 0.031(7) Uiso 1.00 1 d
C25 C 0.577(2) 0.016(1) 0.1214(9) 0.024(7) Uiso 1.00 1 d
C26 C 0.550(2) 0.089(2) 0.1252(9) 0.030(7) Uiso 1.00 1 d
C27 C 0.571(2) 0.147(2) 0.093(1) 0.040(8) Uiso 1.00 1 d
C28 C 0.517(2) 0.210(2) 0.1066(9) 0.029(7) Uiso 1.00 1 d
C29 C 0.467(3) 0.196(2) 0.150(1) 0.045(9) Uiso 1.00 1 d
C30 C 0.411(2) 0.245(1) 0.1787(8) 0.017(6) Uiso 1.00 1 d
C31 C 0.487(2) 0.180(1) 0.3710(9) 0.026(7) Uiso 1.00 1 d
C32 C 0.589(2) 0.210(2) 0.382(1) 0.039(8) Uiso 1.00 1 d
C33 C 0.608(2) 0.248(2) 0.421(1) 0.038(8) Uiso 1.00 1 d
C34 C 0.528(3) 0.258(2) 0.451(1) 0.053(9) Uiso 1.00 1 d
C35 C 0.425(2) 0.229(2) 0.4432(9) 0.032(7) Uiso 1.00 1 d
C36 C 0.402(2) 0.189(2) 0.402(1) 0.039(8) Uiso 1.00 1 d
C37 C 0.648(2) -0.090(1) 0.4194(8) 0.022(6) Uiso 1.00 1 d
C38 C 0.758(2) -0.088(2) 0.414(1) 0.039(8) Uiso 1.00 1 d
C39 C 0.832(2) -0.075(2) 0.449(1) 0.038(7) Uiso 1.00 1 d
C40 C 0.789(2) -0.055(2) 0.489(1) 0.039(8) Uiso 1.00 1 d
C41 C 0.681(2) -0.061(2) 0.497(1) 0.042(8) Uiso 1.00 1 d
C42 C 0.609(2) -0.081(2) 0.4645(9) 0.038(8) Uiso 1.00 1 d
C43 C 0.384(2) -0.414(1) 0.3388(8) 0.020(6) Uiso 1.00 1 d
C44 C 0.302(2) -0.436(1) 0.3704(8) 0.021(6) Uiso 1.00 1 d
C45 C 0.284(2) -0.507(2) 0.386(1) 0.033(7) Uiso 1.00 1 d
C46 C 0.359(2) -0.560(2) 0.374(1) 0.038(8) Uiso 1.00 1 d
C47 C 0.440(3) -0.544(2) 0.343(1) 0.06(1) Uiso 1.00 1 d
C48 C 0.455(2) -0.473(2) 0.325(1) 0.034(8) Uiso 1.00 1 d
C49 C 0.482(2) -0.272(1) 0.1319(8) 0.019(6) Uiso 1.00 1 d
C50 C 0.562(3) -0.329(2) 0.134(1) 0.051(9) Uiso 1.00 1 d
C51 C 0.600(3) -0.361(2) 0.095(1) 0.043(8) Uiso 1.00 1 d
C52 C 0.553(3) -0.345(2) 0.054(1) 0.044(8) Uiso 1.00 1 d
C53 C 0.477(3) -0.293(2) 0.050(1) 0.051(9) Uiso 1.00 1 d
C54 C 0.440(2) -0.257(2) 0.0899(9) 0.029(7) Uiso 1.00 1 d
C55 C 0.652(2) -0.007(1) 0.0815(9) 0.026(7) Uiso 1.00 1 d
C56 C 0.615(2) -0.045(1) 0.0445(9) 0.027(7) Uiso 1.00 1 d
C57 C 0.679(2) -0.065(2) 0.0088(9) 0.036(7) Uiso 1.00 1 d
C58 C 0.792(2) -0.053(1) 0.0099(8) 0.020(6) Uiso 1.00 1 d
C59 C 0.834(3) -0.025(2) 0.047(1) 0.053(9) Uiso 1.00 1 d
C60 C 0.766(2) 0.001(2) 0.083(1) 0.035(7) Uiso 1.00 1 d
C61 C 0.387(2) 0.321(2) 0.1610(9) 0.035(8) Uiso 1.00 1 d
C62 C 0.308(2) 0.333(2) 0.1279(8) 0.024(6) Uiso 1.00 1 d
C63 C 0.284(3) 0.403(2) 0.112(1) 0.042(8) Uiso 1.00 1 d
C64 C 0.341(2) 0.464(2) 0.129(1) 0.038(8) Uiso 1.00 1 d
C65 C 0.426(2) 0.453(2) 0.160(1) 0.041(8) Uiso 1.00 1 d
C66 C 0.443(2) 0.383(2) 0.174(1) 0.035(8) Uiso 1.00 1 d
C67 C 0.750(3) 0.209(2) 0.194(1) 0.07(1) Uiso 1.00 1 d
C68 C 0.767(4) 0.226(2) 0.237(1) 0.09(1) Uiso 1.00 1 d
C69 C 0.736(4) 0.295(2) 0.261(1) 0.10(2) Uiso 1.00 1 d
C70 C 0.776(3) 0.364(2) 0.242(1) 0.07(1) Uiso 1.00 1 d
C71 C 0.741(4) 0.430(2) 0.265(1) 0.10(1) Uiso 1.00 1 d
C72 C 0.761(4) 0.511(2) 0.243(1) 0.10(2) Uiso 1.00 1 d
H1 H 0.324(2) 0.330(2) 0.2508(8) -0.000(1) Uiso 1.00 1 c
H2 H 0.366(2) 0.275(2) 0.327(1) -0.000(1) Uiso 1.00 1 c
H3 H 0.595(2) 0.039(1) 0.3877(8) 0.000(1) Uiso 1.00 1 c
H4 H 0.606(2) -0.243(2) 0.434(1) 0.000(1) Uiso 1.00 1 c
H5 H 0.500(2) -0.353(2) 0.4117(9) 0.000(1) Uiso 1.00 1 c
H6 H 0.307(2) -0.420(2) 0.2512(9) 0.000(1) Uiso 1.00 1 c
H7 H 0.354(2) -0.371(1) 0.1749(8) 0.000(1) Uiso 1.00 1 c
H8 H 0.597(2) -0.140(1) 0.1170(9) -0.000(1) Uiso 1.00 1 c
H9 H 0.615(2) 0.142(2) 0.067(1) 0.000(1) Uiso 1.00 1 c
H10 H 0.513(2) 0.256(2) 0.0904(9) 0.000(1) Uiso 1.00 1 c
H11 H 0.775(3) 0.160(2) 0.186(1) 0.000(1) Uiso 1.00 1 c
H12 H 0.672(3) 0.213(2) 0.187(1) 0.000(1) Uiso 1.00 1 c
H13 H 0.791(3) 0.245(2) 0.176(1) 0.000(1) Uiso 1.00 1 c
H14 H 0.727(4) 0.188(2) 0.253(1) 0.000(1) Uiso 1.00 1 c
H15 H 0.845(4) 0.220(2) 0.242(1) 0.000(1) Uiso 1.00 1 c
H16 H 0.656(4) 0.297(2) 0.263(1) 0.000(1) Uiso 1.00 1 c
H17 H 0.766(4) 0.294(2) 0.291(1) 0.000(1) Uiso 1.00 1 c
H18 H 0.855(3) 0.363(2) 0.240(1) 0.000(1) Uiso 1.00 1 c
H19 H 0.744(3) 0.367(2) 0.212(1) 0.000(1) Uiso 1.00 1 c
H20 H 0.663(4) 0.425(2) 0.272(1) 0.000(1) Uiso 1.00 1 c
H21 H 0.782(4) 0.430(2) 0.293(1) 0.000(1) Uiso 1.00 1 c
H22 H 0.839(4) 0.517(2) 0.236(1) 0.000(1) Uiso 1.00 1 c
H23 H 0.718(4) 0.513(2) 0.216(1) 0.000(1) Uiso 1.00 1 c
H24 H 0.738(4) 0.550(2) 0.263(1) 0.000(1) Uiso 1.00 1 c

loop_
_atom_site_aniso_label
_atom_site_aniso_U_11
_atom_site_aniso_U_22
_atom_site_aniso_U_33
_atom_site_aniso_U_12
_atom_site_aniso_U_13
_atom_site_aniso_U_23
Ni1 0.025(2) 0.014(2) 0.018(2) -0.000(2) -0.002(1) 0.002(2)
Ni2 0.022(2) 0.015(2) 0.022(2) -0.000(2) -0.006(1) 0.001(2)

loop_
_atom_type_symbol
_atom_type_description
_atom_type_scat_dispersion_real
_atom_type_scat_dispersion_imag
_atom_type_scat_source
C C 0.006 0.003
;
International Tables for Crystallography
(1992, Vol. C, Tables 4.2.6.8 and 6.1.1.4)
;
H H 0.000 0.000
;
International Tables for Crystallography
(1992, Vol. C, Table 6.1.1.4)
;
N N 0.011 0.006
;
International Tables for Crystallography
(1992, Vol. C, Tables 4.2.6.8 and 6.1.1.4)
;
O O 0.017 0.010
;
International Tables for Crystallography
(1992, Vol. C, Tables 4.2.6.8 and 6.1.1.4)
;
Ni Ni 0.320 1.265
;
International Tables for Crystallography
(1992, Vol. C, Tables 4.2.6.8 and 6.1.1.4)
;
F F 0.026 0.016
;
International Tables for Crystallography
(1992, Vol. C, Tables 4.2.6.8 and 6.1.1.4)
;

loop_
_geom_angle_atom_site_label_1
_geom_angle_atom_site_label_2
_geom_angle_atom_site_label_3
_geom_angle
_geom_angle_publ_flag
O1 Ni1 N1 89.7(8) yes
O1 Ni1 N5 87.8(8) yes
N1 Ni1 N5 175.8(9) yes
O1 Ni1 N6 173.7(8) yes
N1 Ni1 N6 92.0(9) yes
N5 Ni1 N6 90.8(9) yes
O2 Ni2 N2 86.5(8) yes
O2 Ni2 N3 172.6(8) yes
N2 Ni2 N3 92.2(8) yes
O2 Ni2 N4 90.1(8) yes
N2 Ni2 N4 174.4(9) yes
N3 Ni2 N4 91.8(9) yes
Ni1 O1 C7 119.1(16) yes
Ni2 O2 C22 122.5(15) yes
Ni1 N1 C1 123.4(16) yes
Ni1 N1 C4 130.8(17) yes
C1 N1 C4 105.1(20) yes
Ni2 N2 C7 128.5(16) yes
Ni2 N2 C9 123.8(16) yes
C7 N2 C9 107.0(19) yes
Ni2 N3 C11 129.1(17) yes
Ni2 N3 C14 126.0(17) yes
C11 N3 C14 104.7(20) yes
Ni2 N4 C16 124.7(16) yes
Ni2 N4 C19 131.0(18) yes
C16 N4 C19 103.6(20) yes
Ni1 N5 C22 129.1(17) yes
Ni1 N5 C24 124.4(19) yes
C22 N5 C24 106.0(22) yes
Ni1 N6 C26 127.4(19) yes
Ni1 N6 C29 124.3(19) yes
C26 N6 C29 108.3(23) yes
N1 C1 C2 108.9(22) yes
N1 C1 C30 124.7(24) yes
C2 C1 C30 126.2(25) yes
C1 C2 C3 106.7(24) yes
C1 C2 H1 125.3(15) no
C3 C2 H1 128.0(17) no
C2 C3 C4 109.2(25) yes
C2 C3 H2 125.4(17) no
C4 C3 H2 125.3(15) no
N1 C4 C3 109.2(22) yes
N1 C4 C5 127.6(22) yes
C3 C4 C5 122.8(23) yes
C4 C5 C6 130.4(24) yes
C4 C5 C31 115.6(22) yes
C6 C5 C31 114.0(22) yes
C5 C6 C7 123.7(23) yes
C5 C6 C8 130.9(25) yes
C7 C6 C8 104.9(22) yes
O1 C7 N2 127.0(23) yes
O1 C7 C6 123.9(23) yes
N2 C7 C6 108.3(20) yes
C6 C8 C9 105.2(22) yes
C6 C8 H3 127.5(15) no
C9 C8 H3 127.2(14) no
N2 C9 C8 114.1(21) yes
N2 C9 C10 125.0(21) yes
C8 C9 C10 120.7(21) yes
C9 C10 C11 122.5(21) yes
C9 C10 C37 116.9(21) yes
C11 C10 C37 120.5(22) yes
N3 C11 C10 123.4(22) yes
N3 C11 C12 111.9(22) yes
C10 C11 C12 124.7(23) yes
C11 C12 C13 108.6(26) yes
C11 C12 H4 125.3(15) no
C13 C12 H4 126.1(18) no
C12 C13 C14 107.0(26) yes
C12 C13 H5 127.4(18) no
C14 C13 H5 125.6(15) no
N3 C14 C13 107.4(22) yes
N3 C14 C15 124.2(23) yes
C13 C14 C15 127.1(24) yes
C14 C15 C16 124.4(26) yes
C14 C15 C43 116.6(23) yes
C16 C15 C43 118.9(24) yes
N4 C16 C15 122.2(24) yes
N4 C16 C17 110.0(22) yes
C15 C16 C17 126.7(26) yes
C16 C17 C18 110.1(26) yes
C16 C17 H6 124.5(16) no
C18 C17 H6 125.4(17) no
C17 C18 C19 106.6(24) yes
C17 C18 H7 127.5(17) no
C19 C18 H7 125.8(14) no
N4 C19 C18 109.0(22) yes
N4 C19 C20 125.2(23) yes
C18 C19 C20 124.4(24) yes
C19 C20 C21 131.6(24) yes
C19 C20 C49 114.8(22) yes
C21 C20 C49 113.6(22) yes
C20 C21 C22 123.3(22) yes
C20 C21 C23 128.4(25) yes
C22 C21 C23 107.1(23) yes
O2 C22 N5 127.1(22) yes
O2 C22 C21 122.9(21) yes
N5 C22 C21 109.9(20) yes
C21 C23 C24 104.3(23) yes
C21 C23 H8 128.2(16) no
C24 C23 H8 127.5(15) no
N5 C24 C23 112.7(24) yes
N5 C24 C25 124.3(25) yes
C23 C24 C25 123.0(25) yes
C24 C25 C26 124.5(25) yes
C24 C25 C55 117.9(23) yes
C26 C25 C55 117.4(24) yes
N6 C26 C25 124.5(26) yes
N6 C26 C27 107.6(24) yes
C25 C26 C27 127.8(26) yes
C26 C27 C28 109.7(26) yes
C26 C27 H9 124.9(16) no
C28 C27 H9 125.4(17) no
C27 C28 C29 107.8(27) yes
C27 C28 H10 126.7(17) no
C29 C28 H10 125.5(18) no
N6 C29 C28 106.4(26) yes
N6 C29 C30 124.1(27) yes
C28 C29 C30 129.4(28) yes
C1 C30 C29 122.9(25) yes
C1 C30 C61 119.1(24) yes
C29 C30 C61 117.0(23) yes
C5 C31 C32 123.3(24) yes
C5 C31 C36 120.2(24) yes
C32 C31 C36 116.5(26) yes
F1 C32 C31 117.1(26) yes
F1 C32 C33 120.0(26) yes
C31 C32 C33 123.0(28) yes
F2 C33 C32 119.3(26) yes
F2 C33 C34 119.6(29) yes
C32 C33 C34 121.1(30) yes
F3 C34 C33 122.6(30) yes
F3 C34 C35 117.6(29) yes
C33 C34 C35 119.7(32) yes
F4 C35 C34 121.1(27) yes
F4 C35 C36 117.9(24) yes
C34 C35 C36 121.0(28) yes
F5 C36 C31 124.3(26) yes
F5 C36 C35 117.0(25) yes
C31 C36 C35 118.7(26) yes
C10 C37 C38 121.7(24) yes
C10 C37 C42 121.6(23) yes
C38 C37 C42 116.1(25) yes
F6 C38 C37 120.0(25) yes
F6 C38 C39 117.3(26) yes
C37 C38 C39 122.7(27) yes
F7 C39 C38 119.3(26) yes
F7 C39 C40 120.0(27) yes
C38 C39 C40 118.3(27) yes
F8 C40 C39 120.2(26) yes
F8 C40 C41 118.4(27) yes
C39 C40 C41 121.0(29) yes
F9 C41 C40 122.3(27) yes
F9 C41 C42 116.9(26) yes
C40 C41 C42 120.7(29) yes
F10 C42 C37 118.9(24) yes
F10 C42 C41 120.9(26) yes
C37 C42 C41 120.1(27) yes
C15 C43 C44 125.9(23) yes
C15 C43 C48 120.5(23) yes
C44 C43 C48 113.5(23) yes
F11 C44 C43 115.8(22) yes
F11 C44 C45 118.1(22) yes
C43 C44 C45 126.1(25) yes
F12 C45 C44 119.7(25) yes
F12 C45 C46 122.4(26) yes
C44 C45 C46 117.4(26) yes
F13 C46 C45 119.2(26) yes
F13 C46 C47 120.5(28) yes
C45 C46 C47 120.0(30) yes
F14 C47 C46 118.2(30) yes
F14 C47 C48 119.7(30) yes
C46 C47 C48 121.9(33) yes
F15 C48 C43 120.9(26) yes
F15 C48 C47 118.5(29) yes
C43 C48 C47 120.6(28) yes
C20 C49 C50 117.0(23) yes
C20 C49 C54 126.9(23) yes
C50 C49 C54 115.8(24) yes
F16 C50 C49 125.7(28) yes
F16 C50 C51 114.4(28) yes
C49 C50 C51 119.6(29) yes
F17 C51 C50 122.7(28) yes
F17 C51 C52 115.6(28) yes
C50 C51 C52 121.3(30) yes
F18 C52 C51 122.9(29) yes
F18 C52 C53 116.0(29) yes
C51 C52 C53 121.1(32) yes
F19 C53 C52 125.1(32) yes
F19 C53 C54 117.0(29) yes
C52 C53 C54 117.9(31) yes
F20 C54 C49 116.7(23) yes
F20 C54 C53 119.2(25) yes
C49 C54 C53 123.9(27) yes
C25 C55 C56 124.0(24) yes
C25 C55 C60 121.0(24) yes
C56 C55 C60 114.4(25) yes
F21 C56 C55 116.2(23) yes
F21 C56 C57 118.2(23) yes
C55 C56 C57 125.3(26) yes
F22 C57 C56 119.6(25) yes
F22 C57 C58 121.0(25) yes
C56 C57 C58 119.4(26) yes
F23 C58 C57 119.6(23) yes
F23 C58 C59 122.2(25) yes
C57 C58 C59 117.9(27) yes
F24 C59 C58 121.2(29) yes
F24 C59 C60 115.0(28) yes
C58 C59 C60 122.6(30) yes
F25 C60 C55 122.7(26) yes
F25 C60 C59 117.6(25) yes
C55 C60 C59 119.6(27) yes
C30 C61 C62 122.2(26) yes
C30 C61 C66 123.9(25) yes
C62 C61 C66 113.8(27) yes
F26 C62 C61 120.6(25) yes
F26 C62 C63 116.7(22) yes
C61 C62 C63 122.7(27) yes
F27 C63 C62 120.8(27) yes
F27 C63 C64 119.9(27) yes
C62 C63 C64 119.1(27) yes
F28 C64 C63 121.4(26) yes
F28 C64 C65 118.6(27) yes
C63 C64 C65 119.9(29) yes
F29 C65 C64 120.8(28) yes
F29 C65 C66 122.2(28) yes
C64 C65 C66 116.8(30) yes
F30 C66 C61 116.4(25) yes
F30 C66 C65 116.2(26) yes
C61 C66 C65 127.4(29) yes
C68 C67 H11 112.6(25) no
C68 C67 H12 109.0(25) no
H11 C67 H12 109.470(4) no
C68 C67 H13 106.7(26) no
H11 C67 H13 109.466 no
H12 C67 H13 109.474 no
C67 C68 C69 127.5(41) yes
C67 C68 H14 103.3(26) no
C69 C68 H14 104.4(24) no
C67 C68 H15 105.6(25) no
C69 C68 H15 105.9(26) no
H14 C68 H15 109.457(5) no
C68 C69 C70 116.8(35) yes
C68 C69 H16 107.6(26) no
C70 C69 H16 108.9(24) no
C68 C69 H17 108.9(24) no
C70 C69 H17 105.0(24) no
H16 C69 H17 109.454 no
C69 C70 C71 115.0(34) yes
C69 C70 H18 110.1(24) no
C71 C70 H18 109.4(24) no
C69 C70 H19 106.2(24) no
C71 C70 H19 106.4(24) no
H18 C70 H19 109.469 no
C70 C71 C72 120.8(34) yes
C70 C71 H20 108.0(24) no
C72 C71 H20 107.7(22) no
C70 C71 H21 105.3(24) no
C72 C71 H21 105.2(22) no
H20 C71 H21 109.458 no
C71 C72 H22 109.8(22) no
C71 C72 H23 107.3(22) no
H22 C72 H23 109.482 no
C71 C72 H24 111.2(21) no
H22 C72 H24 109.462 no
H23 C72 H24 109.479 no

loop_
_geom_bond_atom_site_label_1
_geom_bond_atom_site_label_2
_geom_bond_distance
_geom_bond_publ_flag
Ni1 O1 1.882(16) yes
Ni1 N1 1.90(2) yes
Ni1 N5 1.95(2) yes
Ni1 N6 1.90(2) yes
Ni2 O2 1.880(17) yes
Ni2 N2 1.98(2) yes
Ni2 N3 1.87(2) yes
Ni2 N4 1.88(2) yes
F1 C32 1.36(3) yes
F2 C33 1.36(3) yes
F3 C34 1.36(4) yes
F4 C35 1.37(3) yes
F5 C36 1.33(3) yes
F6 C38 1.37(3) yes
F7 C39 1.35(3) yes
F8 C40 1.37(3) yes
F9 C41 1.34(3) yes
F10 C42 1.38(3) yes
F11 C44 1.39(3) yes
F12 C45 1.33(3) yes
F13 C46 1.35(3) yes
F14 C47 1.36(4) yes
F15 C48 1.27(3) yes
F16 C50 1.35(3) yes
F17 C51 1.39(3) yes
F18 C52 1.37(3) yes
F19 C53 1.33(3) yes
F20 C54 1.36(3) yes
F21 C56 1.38(3) yes
F22 C57 1.35(3) yes
F23 C58 1.28(3) yes
F24 C59 1.38(3) yes
F25 C60 1.35(3) yes
F26 C62 1.35(3) yes
F27 C63 1.34(3) yes
F28 C64 1.34(3) yes
F29 C65 1.34(3) yes
F30 C66 1.43(3) yes
O1 C7 1.23(3) yes
O2 C22 1.29(3) yes
N1 C1 1.41(3) yes
N1 C4 1.41(3) yes
N2 C7 1.36(3) yes
N2 C9 1.37(3) yes
N3 C11 1.36(3) yes
N3 C14 1.41(3) yes
N4 C16 1.41(3) yes
N4 C19 1.42(3) yes
N5 C22 1.34(3) yes
N5 C24 1.37(3) yes
N6 C26 1.36(3) yes
N6 C29 1.43(4) yes
C1 C2 1.43(3) yes
C1 C30 1.36(3) yes
C2 C3 1.36(3) yes
C2 H1 0.95001(6) no
C3 C4 1.40(3) yes
C3 H2 0.950 no
C4 C5 1.37(3) yes
C5 C6 1.37(3) yes
C5 C31 1.51(3) yes
C6 C7 1.51(3) yes
C6 C8 1.44(3) yes
C8 C9 1.38(3) yes
C8 H3 0.950 no
C9 C10 1.42(3) yes
C10 C11 1.43(3) yes
C10 C37 1.51(3) yes
C11 C12 1.43(3) yes
C12 C13 1.29(4) yes
C12 H4 0.950 no
C13 C14 1.51(3) yes
C13 H5 0.95007(5) no
C14 C15 1.35(3) yes
C15 C16 1.37(3) yes
C15 C43 1.46(4) yes
C16 C17 1.39(3) yes
C17 C18 1.33(3) yes
C17 H6 0.95000(5) no
C18 C19 1.44(3) yes
C18 H7 0.950 no
C19 C20 1.39(3) yes
C20 C21 1.39(3) yes
C20 C49 1.50(3) yes
C21 C22 1.47(3) yes
C21 C23 1.37(3) yes
C23 C24 1.44(4) yes
C23 H8 0.950 no
C24 C25 1.39(3) yes
C25 C26 1.34(4) yes
C25 C55 1.53(3) yes
C26 C27 1.41(4) yes
C27 C28 1.35(4) yes
C27 H9 0.950 no
C28 C29 1.43(4) yes
C28 H10 0.94999(5) no
C29 C30 1.39(4) yes
C30 C61 1.48(4) yes
C31 C32 1.37(4) yes
C31 C36 1.38(4) yes
C32 C33 1.36(4) yes
C33 C34 1.29(4) yes
C34 C35 1.35(4) yes
C35 C36 1.42(4) yes
C37 C38 1.32(3) yes
C37 C42 1.42(4) yes
C38 C39 1.38(4) yes
C39 C40 1.33(4) yes
C40 C41 1.31(4) yes
C41 C42 1.34(4) yes
C43 C44 1.40(3) yes
C43 C48 1.40(3) yes
C44 C45 1.37(4) yes
C45 C46 1.33(4) yes
C46 C47 1.37(4) yes
C47 C48 1.38(4) yes
C49 C50 1.39(4) yes
C49 C54 1.36(3) yes
C50 C51 1.37(4) yes
C51 C52 1.37(4) yes
C52 C53 1.29(4) yes
C53 C54 1.41(4) yes
C55 C56 1.36(3) yes
C55 C60 1.36(3) yes
C56 C57 1.34(3) yes
C57 C58 1.37(3) yes
C58 C59 1.29(4) yes
C59 C60 1.43(4) yes
C61 C62 1.37(3) yes
C61 C66 1.35(4) yes
C62 C63 1.36(4) yes
C63 C64 1.37(4) yes
C64 C65 1.37(4) yes
C65 C66 1.32(4) yes
C67 C68 1.34(4) yes
C67 H11 0.94998(6) no
C67 H12 0.94995(5) no
C67 H13 0.950 no
C68 C69 1.47(5) yes
C68 H14 0.950 no
C68 H15 0.94997(5) no
C69 C70 1.42(5) yes
C69 H16 0.94999(6) no
C69 H17 0.950 no
C70 C71 1.42(5) yes
C70 H18 0.94994(6) no
C70 H19 0.950 no
C71 C72 1.60(5) yes
C71 H20 0.95002(5) no
C71 H21 0.950 no
C72 H22 0.94994(5) no
C72 H23 0.950 no
C72 H24 0.950 no

loop_
_geom_contact_atom_site_label_1
_geom_contact_atom_site_label_2
_geom_contact_site_symmetry_2
_geom_contact_distance
_geom_contact_publ_flag
Ni1 O1 . 1.882(16) yes
Ni1 O2 . 3.387(18) yes
Ni1 N1 . 1.90(2) yes
Ni1 N5 . 1.95(2) yes
Ni1 N6 . 1.90(2) yes
Ni1 C1 . 2.92(3) yes
Ni1 C4 . 3.02(2) yes
Ni1 C5 . 3.54(2) yes
Ni1 C6 . 3.43(3) yes
Ni1 C7 . 2.70(2) yes
Ni1 C22 . 2.98(2) yes
Ni1 C24 . 2.95(3) yes
Ni1 C25 . 3.30(3) yes
Ni1 C26 . 2.93(3) yes
Ni1 C29 . 2.95(3) yes
Ni1 C30 . 3.30(2) yes
Ni1 H6 3_555 3.16(3) no
Ni1 H22 3_645 3.11(4) no
Ni2 O1 . 3.392(17) yes
Ni2 O2 . 1.880(17) yes
Ni2 N2 . 1.98(2) yes
Ni2 N3 . 1.87(2) yes
Ni2 N4 . 1.88(2) yes
Ni2 C7 . 3.02(2) yes
Ni2 C9 . 2.97(2) yes
Ni2 C10 . 3.33(2) yes
Ni2 C11 . 2.92(2) yes
Ni2 C14 . 2.92(3) yes
Ni2 C15 . 3.29(3) yes
Ni2 C16 . 2.92(3) yes
Ni2 C19 . 3.01(3) yes
Ni2 C20 . 3.52(2) yes
Ni2 C21 . 3.43(2) yes
Ni2 C22 . 2.80(2) yes
Ni2 C70 3_645 3.58(4) yes
Ni2 H1 3_545 3.28(3) no
Ni2 H15 3_645 3.45(5) no
Ni2 H18 3_645 2.66(4) no
F1 F2 . 2.71(3) yes
F1 F16 3_655 2.75(2) yes
F1 F17 3_655 3.14(3) yes
F1 C4 . 3.49(3) yes
F1 C5 . 2.81(3) yes
F1 C6 . 3.32(3) yes
F1 C8 . 3.51(3) yes
F1 C31 . 2.32(3) yes
F1 C32 . 1.36(3) yes
F1 C33 . 2.35(3) yes
F1 C34 . 3.54(4) yes
F1 C36 . 3.56(3) yes
F1 C50 3_655 3.20(4) yes
F1 C51 3_655 3.28(3) yes
F1 C68 . 3.59(5) yes
F1 C69 . 3.28(5) yes
F1 H3 . 3.17(3) no
F1 H14 . 2.99(4) no
F1 H16 . 3.18(5) no
F1 H17 . 2.72(5) no
F2 F3 . 2.70(3) yes
F2 C32 . 2.35(4) yes
F2 C33 . 1.36(3) yes
F2 C34 . 2.29(4) yes
F2 C35 . 3.53(3) yes
F2 C51 3_655 3.39(4) yes
F2 C52 3_655 3.56(4) yes
F2 C58 3_655 3.54(3) yes
F2 H8 3_655 3.05(3) no
F3 F4 . 2.68(3) yes
F3 F23 3_655 2.82(3) yes
F3 C12 2_656 3.32(3) yes
F3 C13 2_656 3.39(3) yes
F3 C32 . 3.58(4) yes
F3 C33 . 2.33(4) yes
F3 C34 . 1.36(4) yes
F3 C35 . 2.31(3) yes
F3 C58 3_655 3.36(3) yes
F3 H4 2_656 2.99(3) no
F3 H5 2_656 3.10(3) no
F4 F5 . 2.67(2) yes
F4 F9 2_656 3.34(2) yes
F4 F13 1_565 3.39(2) yes
F4 F19 3_555 3.24(3) yes
F4 F20 3_555 3.20(2) yes
F4 C33 . 3.55(3) yes
F4 C34 . 2.37(4) yes
F4 C35 . 1.37(3) yes
F4 C36 . 2.40(3) yes
F4 C41 2_656 3.26(4) yes
F4 C42 2_656 3.39(3) yes
F4 H4 2_656 2.79(3) no
F5 F9 2_656 2.84(2) yes
F5 F20 3_555 3.12(2) yes
F5 F28 3_545 2.73(3) yes
F5 C3 . 3.44(3) yes
F5 C4 . 3.43(3) yes
F5 C5 . 2.89(3) yes
F5 C6 . 3.53(3) yes
F5 C18 3_555 3.53(3) yes
F5 C31 . 2.39(3) yes
F5 C32 . 3.58(3) yes
F5 C34 . 3.58(4) yes
F5 C35 . 2.34(3) yes
F5 C36 . 1.33(3) yes
F5 C54 3_555 3.19(3) yes
F5 H2 . 2.97(3) no
F5 H7 3_555 2.86(3) no
F6 F7 . 2.67(3) yes
F6 F17 3_655 3.37(3) yes
F6 F29 3_645 3.50(2) yes
F6 F30 3_645 3.10(2) yes
F6 C9 . 3.38(3) yes
F6 C10 . 2.80(3) yes
F6 C11 . 3.58(3) yes
F6 C37 . 2.33(3) yes
F6 C38 . 1.37(3) yes
F6 C39 . 2.35(3) yes
F6 C40 . 3.55(3) yes
F6 C42 . 3.60(3) yes
F6 C65 3_645 3.46(3) yes
F6 C66 3_645 3.31(3) yes
F6 C70 3_645 3.52(4) yes
F6 H3 . 3.52(3) no
F6 H10 3_645 3.57(3) no
F6 H13 3_645 3.32(4) no
F6 H19 3_645 2.60(4) no
F6 H23 3_645 3.27(5) no
F7 F8 . 2.70(3) yes
F7 F8 2_756 3.14(3) yes
F7 F17 3_655 3.09(3) yes
F7 F18 3_655 3.55(3) yes
F7 F18 4_545 2.98(3) yes
F7 C37 . 3.57(3) yes
F7 C38 . 2.35(3) yes
F7 C39 . 1.35(3) yes
F7 C40 . 2.32(3) yes
F7 C41 . 3.53(3) yes
F7 C64 3_645 3.31(3) yes
F7 C65 3_645 3.32(4) yes
F7 H10 3_645 3.41(4) no
F8 F9 . 2.68(2) yes
F8 F18 3_655 3.08(3) yes
F8 F18 4_545 3.10(3) yes
F8 F19 4_545 3.56(3) yes
F8 F27 4_555 3.33(2) yes
F8 F28 4_555 2.73(2) yes
F8 C38 . 3.59(3) yes
F8 C39 . 2.34(3) yes
F8 C40 . 1.37(3) yes
F8 C41 . 2.30(3) yes
F8 C42 . 3.54(3) yes
F8 C52 4_545 3.26(3) yes
F8 C53 4_545 3.45(4) yes
F8 C64 4_555 3.36(3) yes
F9 F10 . 2.66(2) yes
F9 F10 2_656 2.99(2) yes
F9 F27 4_555 2.87(2) yes
F9 F28 4_555 3.12(2) yes
F9 C35 2_656 3.28(3) yes
F9 C36 2_656 3.02(3) yes
F9 C37 . 3.59(3) yes
F9 C39 . 3.53(3) yes
F9 C40 . 2.32(3) yes
F9 C41 . 1.34(3) yes
F9 C42 . 2.28(3) yes
F9 H3 2_656 3.51(3) no
F10 F10 2_656 3.51(3) yes
F10 F27 3_545 2.86(2) yes
F10 C10 . 2.88(3) yes
F10 C11 . 3.40(3) yes
F10 C12 . 3.50(3) yes
F10 C37 . 2.41(3) yes
F10 C38 . 3.58(3) yes
F10 C40 . 3.57(3) yes
F10 C41 . 2.37(3) yes
F10 C41 2_656 3.50(3) yes
F10 C42 . 1.38(3) yes
F10 H3 . 3.59(3) no
F10 H4 . 3.27(3) no
F11 F12 . 2.69(2) yes
F11 F22 4_445 2.86(2) yes
F11 F23 4_445 3.13(2) yes
F11 F26 3_545 2.76(2) yes
F11 N6 3_545 3.00(3) yes
F11 C13 . 3.50(3) yes
F11 C14 . 3.20(3) yes
F11 C15 . 2.86(3) yes
F11 C26 3_545 3.43(3) yes
F11 C28 3_545 3.37(3) yes
F11 C29 3_545 2.93(3) yes
F11 C30 3_545 3.39(3) yes
F11 C43 . 2.36(3) yes
F11 C44 . 1.39(3) yes
F11 C45 . 2.37(3) yes
F11 C46 . 3.57(3) yes
F11 H5 . 3.30(3) no
F12 F13 . 2.71(2) yes
F12 F20 3_545 3.32(2) yes
F12 F21 3_545 2.78(2) yes
F12 F22 4_445 2.86(2) yes
F12 F23 4_445 3.01(2) yes
F12 C24 3_545 3.46(3) yes
F12 C25 3_545 3.59(3) yes
F12 C44 . 2.34(3) yes
F12 C45 . 1.33(3) yes
F12 C46 . 2.34(3) yes
F12 C47 . 3.58(4) yes
F12 C57 4_445 3.11(3) yes
F12 C58 4_445 3.20(3) yes
F13 F14 . 2.71(3) yes
F13 F20 3_545 2.87(2) yes
F13 C3 1_545 3.46(3) yes
F13 C34 1_545 3.43(4) yes
F13 C35 1_545 3.09(3) yes
F13 C36 1_545 3.31(3) yes
F13 C44 . 3.56(3) yes
F13 C45 . 2.32(3) yes
F13 C46 . 1.35(3) yes
F13 C47 . 2.37(4) yes
F13 H2 1_545 2.54(3) no
F14 F15 . 2.67(3) yes
F14 F25 3_645 3.46(3) yes
F14 C2 1_545 3.57(3) yes
F14 C3 1_545 3.25(3) yes
F14 C45 . 3.57(3) yes
F14 C46 . 2.35(3) yes
F14 C47 . 1.36(4) yes
F14 C48 . 2.37(3) yes
F14 C71 1_545 3.37(5) yes
F14 H1 1_545 3.53(3) no
F14 H2 1_545 2.86(3) no
F14 H16 1_545 3.22(5) no
F14 H20 1_545 2.54(4) no
F14 H21 1_545 3.42(5) no
F15 F25 3_645 3.05(2) yes
F15 C15 . 2.80(3) yes
F15 C16 . 3.14(3) yes
F15 C17 . 3.18(3) yes
F15 C43 . 2.32(3) yes
F15 C44 . 3.53(3) yes
F15 C46 . 3.55(3) yes
F15 C47 . 2.28(4) yes
F15 C48 . 1.27(3) yes
F15 C71 1_545 3.26(5) yes
F15 C72 1_545 3.17(5) yes
F15 H6 . 3.11(3) no
F15 H11 3_645 3.18(4) no
F15 H20 1_545 2.64(4) no
F15 H21 1_545 3.53(5) no
F15 H23 1_545 3.26(5) no
F15 H24 1_545 2.63(5) no
F16 F17 . 2.68(3) yes
F16 F29 1_545 2.91(2) yes
F16 C18 . 3.13(3) yes
F16 C19 . 3.06(3) yes
F16 C20 . 2.87(3) yes
F16 C49 . 2.43(3) yes
F16 C50 . 1.35(3) yes
F16 C51 . 2.28(3) yes
F16 C52 . 3.57(3) yes
F16 C68 3_645 3.32(4) yes
F16 H7 . 3.13(3) no
F16 H14 3_645 2.98(4) no
F16 H15 3_645 2.87(4) no
F16 H17 3_645 3.16(5) no
F16 H23 1_545 3.00(4) no
F16 H24 1_545 3.53(4) no
F17 F18 . 2.72(3) yes
F17 F29 1_545 3.58(3) yes
F17 C38 3_645 3.12(4) yes
F17 C39 3_645 3.06(4) yes
F17 C40 3_645 3.47(4) yes
F17 C50 . 2.42(4) yes
F17 C51 . 1.39(3) yes
F17 C52 . 2.34(4) yes
F17 C53 . 3.55(4) yes
F17 H3 3_645 2.84(3) no
F18 F19 . 2.66(3) yes
F18 C40 3_645 3.47(4) yes
F18 C51 . 2.41(4) yes
F18 C52 . 1.37(3) yes
F18 C53 . 2.26(4) yes
F18 C54 . 3.56(4) yes
F19 F20 . 2.67(3) yes
F19 C39 4_444 3.51(4) yes
F19 C40 4_444 3.58(4) yes
F19 C51 . 3.57(4) yes
F19 C52 . 2.32(4) yes
F19 C53 . 1.33(3) yes
F19 C54 . 2.33(3) yes
F19 H9 2_655 3.30(4) no
F19 H10 2_655 3.08(3) no
F20 F21 . 3.32(2) yes
F20 C20 . 2.87(3) yes
F20 C21 . 3.06(3) yes
F20 C23 . 3.11(3) yes
F20 C49 . 2.31(3) yes
F20 C50 . 3.56(4) yes
F20 C52 . 3.55(4) yes
F20 C53 . 2.39(4) yes
F20 C54 . 1.36(3) yes
F20 H8 . 3.11(3) no
F21 F21 2_655 3.18(3) yes
F21 F22 . 2.66(2) yes
F21 F22 2_655 3.25(2) yes
F21 C23 . 3.16(3) yes
F21 C24 . 3.20(3) yes
F21 C25 . 2.83(3) yes
F21 C55 . 2.33(3) yes
F21 C56 . 1.38(3) yes
F21 C56 2_655 3.41(3) yes
F21 C57 . 2.34(3) yes
F21 C57 2_655 3.39(3) yes
F21 C58 . 3.59(3) yes
F21 C60 . 3.54(3) yes
F21 H8 . 2.91(3) no
F22 F23 . 2.69(2) yes
F22 C27 2_655 3.22(3) yes
F22 C28 2_655 3.53(3) yes
F22 C56 . 2.33(3) yes
F22 C57 . 1.35(3) yes
F22 C58 . 2.36(3) yes
F22 C59 . 3.51(4) yes
F22 H9 2_655 3.25(3) no
F23 F24 . 2.70(3) yes
F23 F24 2_755 2.87(3) yes
F23 C44 4_544 3.19(3) yes
F23 C45 4_544 3.14(3) yes
F23 C56 . 3.51(3) yes
F23 C57 . 2.29(3) yes
F23 C58 . 1.28(3) yes
F23 C59 . 2.25(4) yes
F23 C60 . 3.58(3) yes
F23 H5 4_544 2.89(3) no
F24 F24 2_755 3.16(4) yes
F24 F25 . 2.65(3) yes
F24 C46 3_655 3.38(3) yes
F24 C47 3_655 3.53(4) yes
F24 C57 . 3.57(3) yes
F24 C58 . 2.33(3) yes
F24 C59 . 1.38(3) yes
F24 C60 . 2.38(3) yes
F24 H5 3_655 3.02(4) no
F25 C13 3_655 3.53(3) yes
F25 C25 . 2.89(3) yes
F25 C26 . 3.32(3) yes
F25 C47 3_655 3.42(4) yes
F25 C48 3_655 3.18(3) yes
F25 C55 . 2.38(3) yes
F25 C56 . 3.56(3) yes
F25 C58 . 3.58(3) yes
F25 C59 . 2.38(4) yes
F25 C60 . 1.35(3) yes
F25 H5 3_655 3.05(3) no
F25 H9 . 3.42(3) no
F25 H11 . 3.02(4) no
F25 H21 3_645 3.44(4) no
F25 H24 3_645 3.55(5) no
F26 F27 . 2.65(2) yes
F26 N3 3_555 3.09(2) yes
F26 C11 3_555 3.51(3) yes
F26 C13 3_555 3.41(3) yes
F26 C14 3_555 2.92(3) yes
F26 C15 3_555 3.43(3) yes
F26 C28 . 3.35(3) yes
F26 C29 . 3.16(3) yes
F26 C30 . 2.85(3) yes
F26 C61 . 2.36(3) yes
F26 C62 . 1.35(3) yes
F26 C63 . 2.30(3) yes
F26 C64 . 3.56(3) yes
F26 C66 . 3.54(3) yes
F26 H10 . 3.15(3) no
F27 F28 . 2.74(3) yes
F27 C9 3_555 3.43(3) yes
F27 C10 3_555 3.44(3) yes
F27 C11 3_555 3.57(3) yes
F27 C62 . 2.35(3) yes
F27 C63 . 1.34(3) yes
F27 C64 . 2.35(3) yes
F27 C65 . 3.60(3) yes
F28 F29 . 2.70(2) yes
F28 C18 1_565 3.40(3) yes
F28 C62 . 3.59(3) yes
F28 C63 . 2.37(4) yes
F28 C64 . 1.34(3) yes
F28 C65 . 2.33(4) yes
F28 C66 . 3.52(3) yes
F28 H7 1_565 2.48(3) no
F29 F30 . 2.68(2) yes
F29 C17 1_565 3.31(3) yes
F29 C18 1_565 3.01(3) yes
F29 C50 1_565 3.25(4) yes
F29 C51 1_565 3.59(3) yes
F29 C64 . 2.36(3) yes
F29 C65 . 1.34(3) yes
F29 C66 . 2.33(3) yes
F29 H6 1_565 3.26(3) no
F29 H7 1_565 2.60(3) no
F29 H23 . 3.03(5) no
F30 C1 . 3.03(3) yes
F30 C2 . 2.98(3) yes
F30 C30 . 2.82(3) yes
F30 C61 . 2.37(3) yes
F30 C62 . 3.59(3) yes
F30 C64 . 3.59(3) yes
F30 C65 . 2.34(3) yes
F30 C66 . 1.43(3) yes
F30 C69 . 3.25(5) yes
F30 C70 . 3.12(4) yes
F30 C71 . 3.21(5) yes
F30 H1 . 2.85(3) no
F30 H12 . 3.38(4) no
F30 H16 . 2.61(5) no
F30 H19 . 2.58(4) no
F30 H20 . 2.65(5) no
F30 H23 . 3.38(4) no
O1 O2 . 2.47(2) yes
O1 N1 . 2.67(3) yes
O1 N2 . 2.32(2) yes
O1 N5 . 2.66(3) yes
O1 C4 . 3.00(3) yes
O1 C5 . 2.95(3) yes
O1 C6 . 2.41(3) yes
O1 C7 . 1.23(3) yes
O1 C8 . 3.52(3) yes
O1 C9 . 3.39(3) yes
O1 C17 3_555 3.31(3) yes
O1 C22 . 2.85(3) yes
O1 H6 3_555 2.56(3) no
O1 H22 3_645 3.31(5) no
O2 N2 . 2.64(2) yes
O2 N4 . 2.66(3) yes
O2 N5 . 2.36(3) yes
O2 C2 3_545 3.39(3) yes
O2 C7 . 2.83(3) yes
O2 C19 . 2.99(3) yes
O2 C20 . 2.95(3) yes
O2 C21 . 2.43(3) yes
O2 C22 . 1.29(3) yes
O2 C23 . 3.52(3) yes
O2 C24 . 3.42(3) yes
O2 H1 3_545 2.65(3) no
O2 H18 3_645 3.28(4) no
N1 N6 . 2.73(3) yes
N1 C1 . 1.41(3) yes
N1 C2 . 2.31(3) yes
N1 C3 . 2.28(4) yes
N1 C4 . 1.41(3) yes
N1 C5 . 2.49(3) yes
N1 C6 . 3.14(3) yes
N1 C7 . 3.21(3) yes
N1 C17 3_555 3.29(3) yes
N1 C29 . 2.92(4) yes
N1 C30 . 2.45(3) yes
N1 H1 . 3.22(3) no
N1 H2 . 3.20(4) no
N1 H6 3_555 3.16(3) no
N1 H12 . 3.49(4) no
N2 N3 . 2.77(3) yes
N2 C6 . 2.33(3) yes
N2 C7 . 1.36(3) yes
N2 C8 . 2.31(3) yes
N2 C9 . 1.37(3) yes
N2 C10 . 2.48(3) yes
N2 C11 . 2.98(3) yes
N2 C22 . 3.39(3) yes
N2 H3 . 3.22(3) no
N2 H18 3_645 2.95(4) no
N2 H22 3_645 3.11(5) no
N3 N4 . 2.69(3) yes
N3 C9 . 2.94(3) yes
N3 C10 . 2.45(3) yes
N3 C11 . 1.36(3) yes
N3 C12 . 2.31(4) yes
N3 C13 . 2.35(3) yes
N3 C14 . 1.41(3) yes
N3 C15 . 2.44(3) yes
N3 C16 . 2.92(3) yes
N3 C62 3_545 3.57(3) yes
N3 H4 . 3.21(4) no
N3 H5 . 3.26(4) no
N3 H13 3_645 2.94(4) no
N3 H15 3_645 3.46(5) no
N3 H18 3_645 3.40(4) no
N4 C2 3_545 3.31(3) yes
N4 C14 . 2.89(3) yes
N4 C15 . 2.44(3) yes
N4 C16 . 1.41(3) yes
N4 C17 . 2.29(4) yes
N4 C18 . 2.34(3) yes
N4 C19 . 1.42(3) yes
N4 C20 . 2.50(3) yes
N4 C21 . 3.17(3) yes
N4 C22 . 3.27(3) yes
N4 H1 3_545 3.20(3) no
N4 H6 . 3.20(4) no
N4 H7 . 3.25(3) no
N4 H15 3_645 2.91(5) no
N4 H18 3_645 3.47(4) no
N5 N6 . 2.74(3) yes
N5 C7 . 3.32(3) yes
N5 C21 . 2.30(3) yes
N5 C22 . 1.34(3) yes
N5 C23 . 2.33(3) yes
N5 C24 . 1.37(3) yes
N5 C25 . 2.44(3) yes
N5 C26 . 2.92(3) yes
N5 H8 . 3.24(3) no
N5 H18 3_645 3.59(4) no
N5 H21 3_645 3.12(5) no
N5 H22 3_645 3.34(5) no
N6 C1 . 2.94(3) yes
N6 C24 . 2.91(4) yes
N6 C25 . 2.39(3) yes
N6 C26 . 1.36(3) yes
N6 C27 . 2.24(4) yes
N6 C28 . 2.28(4) yes
N6 C29 . 1.43(4) yes
N6 C30 . 2.49(3) yes
N6 H9 . 3.15(4) no
N6 H10 . 3.20(4) no
N6 H11 . 3.54(4) no
N6 H12 . 2.85(4) no
C1 C2 . 1.43(3) yes
C1 C3 . 2.24(4) yes
C1 C4 . 2.23(3) yes
C1 C5 . 3.56(4) yes
C1 C16 3_555 3.42(4) yes
C1 C17 3_555 3.52(4) yes
C1 C29 . 2.41(4) yes
C1 C30 . 1.36(3) yes
C1 C61 . 2.45(4) yes
C1 C62 . 3.53(4) yes
C1 C66 . 3.14(4) yes
C1 H1 . 2.12(4) no
C1 H2 . 3.16(4) no
C1 H12 . 3.46(4) no
C1 H16 . 3.50(5) no
C2 C3 . 1.36(3) yes
C2 C4 . 2.25(4) yes
C2 C5 . 3.55(4) yes
C2 C16 3_555 3.54(3) yes
C2 C19 3_555 3.44(4) yes
C2 C30 . 2.49(3) yes
C2 C61 . 2.93(4) yes
C2 C66 . 3.20(4) yes
C2 H1 . 0.95001(6) no
C2 H2 . 2.06(4) no
C2 H16 . 3.56(5) no
C3 C4 . 1.40(3) yes
C3 C5 . 2.43(4) yes
C3 C18 3_555 3.37(3) yes
C3 C19 3_555 3.45(4) yes
C3 C30 . 3.54(4) yes
C3 C31 . 2.80(4) yes
C3 C32 . 3.58(4) yes
C3 C36 . 3.27(4) yes
C3 H1 . 2.08(4) no
C3 H2 . 0.950 no
C3 H16 . 3.54(5) no
C4 C5 . 1.37(3) yes
C4 C6 . 2.49(3) yes
C4 C7 . 3.13(3) yes
C4 C17 3_555 3.48(3) yes
C4 C18 3_555 3.44(3) yes
C4 C30 . 3.54(3) yes
C4 C31 . 2.44(3) yes
C4 C32 . 3.34(4) yes
C4 C36 . 3.26(4) yes
C4 H1 . 3.17(4) no
C4 H2 . 2.09(4) no
C4 H6 3_555 3.50(3) no
C4 H7 3_555 3.54(3) no
C4 H16 . 3.58(5) no
C5 C6 . 1.37(3) yes
C5 C7 . 2.54(3) yes
C5 C8 . 2.56(3) yes
C5 C9 . 3.58(3) yes
C5 C31 . 1.51(3) yes
C5 C32 . 2.53(4) yes
C5 C36 . 2.50(4) yes
C5 H2 . 2.72(4) no
C5 H3 . 2.94(3) no
C6 C7 . 1.51(3) yes
C6 C8 . 1.44(3) yes
C6 C9 . 2.24(4) yes
C6 C31 . 2.42(4) yes
C6 C32 . 3.26(4) yes
C6 C36 . 3.28(4) yes
C6 H3 . 2.16(3) no
C6 H22 3_645 2.91(5) no
C7 C8 . 2.34(3) yes
C7 C9 . 2.20(3) yes
C7 C10 . 3.58(3) yes
C7 C22 . 3.34(3) yes
C7 H3 . 3.27(3) no
C7 H6 3_555 3.58(4) no
C7 H22 3_645 2.77(5) no
C8 C9 . 1.38(3) yes
C8 C10 . 2.44(4) yes
C8 C31 . 2.95(4) yes
C8 C32 . 3.45(4) yes
C8 C37 . 2.82(3) yes
C8 C38 . 3.47(4) yes
C8 C42 . 3.55(4) yes
C8 H3 . 0.950 no
C8 H22 3_645 3.20(5) no
C9 C10 . 1.42(3) yes
C9 C11 . 2.50(3) yes
C9 C37 . 2.50(3) yes
C9 C38 . 3.30(4) yes
C9 C42 . 3.46(4) yes
C9 H3 . 2.10(3) no
C9 H18 3_645 3.37(4) no
C9 H19 3_645 3.57(4) no
C9 H22 3_645 3.28(5) no
C10 C11 . 1.43(3) yes
C10 C12 . 2.53(4) yes
C10 C13 . 3.57(4) yes
C10 C14 . 3.57(4) yes
C10 C37 . 1.51(3) yes
C10 C38 . 2.47(4) yes
C10 C42 . 2.55(4) yes
C10 H3 . 2.72(4) no
C10 H4 . 2.82(4) no
C10 H13 3_645 3.48(4) no
C10 H19 3_645 3.55(4) no
C11 C12 . 1.43(3) yes
C11 C13 . 2.21(4) yes
C11 C14 . 2.19(3) yes
C11 C15 . 3.49(4) yes
C11 C37 . 2.55(3) yes
C11 C38 . 3.39(4) yes
C11 C42 . 3.34(4) yes
C11 H4 . 2.12(4) no
C11 H5 . 3.13(4) no
C11 H13 3_645 2.85(4) no
C12 C13 . 1.29(4) yes
C12 C14 . 2.25(4) yes
C12 C15 . 3.54(4) yes
C12 C37 . 3.01(4) yes
C12 C42 . 3.45(4) yes
C12 H4 . 0.950 no
C12 H5 . 2.01(4) no
C12 H13 3_645 3.06(4) no
C13 C14 . 1.51(3) yes
C13 C15 . 2.56(4) yes
C13 C43 . 2.94(4) yes
C13 C44 . 3.42(4) yes
C13 H4 . 2.00(4) no
C13 H5 . 0.95007(5) no
C13 H13 3_645 3.35(4) no
C14 C15 . 1.35(3) yes
C14 C16 . 2.41(3) yes
C14 C43 . 2.40(4) yes
C14 C44 . 3.20(4) yes
C14 C48 . 3.37(4) yes
C14 H4 . 3.18(4) no
C14 H5 . 2.20(4) no
C14 H11 3_645 3.58(4) no
C14 H13 3_645 3.25(4) no
C15 C16 . 1.37(3) yes
C15 C17 . 2.46(4) yes
C15 C18 . 3.53(4) yes
C15 C19 . 3.53(4) yes
C15 C43 . 1.46(4) yes
C15 C44 . 2.55(4) yes
C15 C48 . 2.48(4) yes
C15 H5 . 2.90(4) no
C15 H6 . 2.78(4) no
C16 C17 . 1.39(3) yes
C16 C18 . 2.23(4) yes
C16 C19 . 2.23(4) yes
C16 C20 . 3.56(3) yes
C16 C43 . 2.44(3) yes
C16 C44 . 3.53(3) yes
C16 C48 . 3.16(4) yes
C16 H6 . 2.08(4) no
C16 H7 . 3.15(4) no
C16 H15 3_645 3.40(5) no
C17 C18 . 1.33(3) yes
C17 C19 . 2.23(4) yes
C17 C20 . 3.55(4) yes
C17 C43 . 2.91(4) yes
C17 C48 . 3.26(4) yes
C17 H6 . 0.95000(5) no
C17 H7 . 2.06(3) no
C18 C19 . 1.44(3) yes
C18 C20 . 2.51(3) yes
C18 C49 . 2.85(3) yes
C18 C50 . 3.13(4) yes
C18 H2 3_545 3.59(4) no
C18 H6 . 2.04(4) no
C18 H7 . 0.950 no
C19 C20 . 1.39(3) yes
C19 C21 . 2.53(4) yes
C19 C22 . 3.15(4) yes
C19 C49 . 2.44(3) yes
C19 C50 . 3.05(4) yes
C19 C54 . 3.54(4) yes
C19 H1 3_545 3.49(4) no
C19 H2 3_545 3.52(4) no
C19 H6 . 3.15(4) no
C19 H7 . 2.14(3) no
C19 H15 3_645 3.28(5) no
C20 C21 . 1.39(3) yes
C20 C22 . 2.52(3) yes
C20 C23 . 2.48(4) yes
C20 C24 . 3.57(4) yes
C20 C49 . 1.50(3) yes
C20 C50 . 2.47(4) yes
C20 C54 . 2.56(4) yes
C20 H7 . 2.81(4) no
C20 H8 . 2.85(4) no
C20 H15 3_645 3.50(5) no
C20 H17 3_645 3.46(5) no
C21 C22 . 1.47(3) yes
C21 C23 . 1.37(3) yes
C21 C24 . 2.22(4) yes
C21 C25 . 3.55(4) yes
C21 C49 . 2.42(4) yes
C21 C50 . 3.42(4) yes
C21 C54 . 3.11(4) yes
C21 H8 . 2.10(3) no
C21 H17 3_645 3.23(5) no
C21 H18 3_645 3.18(5) no
C21 H21 3_645 3.27(5) no
C22 C23 . 2.29(3) yes
C22 C24 . 2.16(4) yes
C22 C25 . 3.50(3) yes
C22 H8 . 3.22(3) no
C22 H18 3_645 3.09(4) no
C22 H21 3_645 3.36(5) no
C23 C24 . 1.44(4) yes
C23 C25 . 2.48(4) yes
C23 C49 . 2.87(3) yes
C23 C54 . 3.17(4) yes
C23 C55 . 2.90(4) yes
C23 C56 . 3.19(4) yes
C23 H8 . 0.950 no
C23 H17 3_645 3.35(5) no
C23 H21 3_645 2.93(5) no
C24 C25 . 1.39(3) yes
C24 C26 . 2.42(4) yes
C24 C55 . 2.50(4) yes
C24 C56 . 3.22(4) yes
C24 C60 . 3.44(4) yes
C24 H8 . 2.15(4) no
C24 H21 3_645 2.82(5) no
C25 C26 . 1.34(4) yes
C25 C27 . 2.47(4) yes
C25 C28 . 3.55(4) yes
C25 C29 . 3.55(4) yes
C25 C55 . 1.53(3) yes
C25 C56 . 2.55(4) yes
C25 C60 . 2.52(4) yes
C25 H8 . 2.80(4) no
C25 H9 . 2.80(4) no
C25 H21 3_645 3.40(5) no
C26 C27 . 1.41(4) yes
C26 C28 . 2.26(4) yes
C26 C29 . 2.26(4) yes
C26 C30 . 3.59(4) yes
C26 C55 . 2.45(4) yes
C26 C56 . 3.45(4) yes
C26 C60 . 3.24(4) yes
C26 H9 . 2.11(4) no
C26 H10 . 3.18(4) no
C26 H11 . 3.46(4) no
C26 H12 . 3.22(4) no
C27 C28 . 1.35(4) yes
C27 C29 . 2.24(4) yes
C27 C30 . 3.59(4) yes
C27 C55 . 2.92(4) yes
C27 C60 . 3.49(4) yes
C27 H9 . 0.950 no
C27 H10 . 2.06(4) no
C27 H12 . 3.24(4) no
C28 C29 . 1.43(4) yes
C28 C30 . 2.54(3) yes
C28 C61 . 2.98(4) yes
C28 C62 . 3.38(4) yes
C28 H9 . 2.05(4) no
C28 H10 . 0.94999(5) no
C28 H12 . 3.01(4) no
C29 C30 . 1.39(4) yes
C29 C61 . 2.45(4) yes
C29 C62 . 3.17(4) yes
C29 C66 . 3.43(4) yes
C29 H9 . 3.16(4) no
C29 H10 . 2.12(4) no
C29 H12 . 2.70(4) no
C30 C61 . 1.48(4) yes
C30 C62 . 2.50(3) yes
C30 C66 . 2.51(4) yes
C30 H1 . 2.81(3) no
C30 H10 . 2.87(3) no
C30 H12 . 3.16(4) no
C31 C32 . 1.37(4) yes
C31 C33 . 2.40(4) yes
C31 C34 . 2.78(4) yes
C31 C35 . 2.41(4) yes
C31 C36 . 1.38(4) yes
C31 H2 . 2.58(4) no
C31 H3 . 2.86(4) no
C32 C33 . 1.36(4) yes
C32 C34 . 2.32(4) yes
C32 C35 . 2.67(4) yes
C32 C36 . 2.33(4) yes
C32 H2 . 3.32(4) no
C32 H3 . 3.05(4) no
C33 C34 . 1.29(4) yes
C33 C35 . 2.28(4) yes
C33 C36 . 2.72(4) yes
C34 C35 . 1.35(4) yes
C34 C36 . 2.41(4) yes
C35 C36 . 1.42(4) yes
C35 H2 . 3.59(4) no
C36 H2 . 2.74(4) no
C36 H3 . 3.54(4) no
C37 C38 . 1.32(3) yes
C37 C39 . 2.37(4) yes
C37 C40 . 2.72(4) yes
C37 C41 . 2.39(4) yes
C37 C42 . 1.42(4) yes
C37 H3 . 2.57(3) no
C37 H4 . 2.79(4) no
C38 C39 . 1.38(4) yes
C38 C40 . 2.33(4) yes
C38 C41 . 2.67(4) yes
C38 C42 . 2.32(4) yes
C38 H3 . 3.08(4) no
C38 H4 . 3.34(4) no
C39 C40 . 1.33(4) yes
C39 C41 . 2.30(4) yes
C39 C42 . 2.69(4) yes
C40 C41 . 1.31(4) yes
C40 C42 . 2.31(4) yes
C41 C42 . 1.34(4) yes
C42 H3 . 3.12(4) no
C42 H4 . 3.02(4) no
C43 C44 . 1.40(3) yes
C43 C45 . 2.47(4) yes
C43 C46 . 2.81(4) yes
C43 C47 . 2.41(4) yes
C43 C48 . 1.40(3) yes
C43 H5 . 2.78(4) no
C43 H6 . 2.74(3) no
C44 C45 . 1.37(4) yes
C44 C46 . 2.31(4) yes
C44 C47 . 2.66(4) yes
C44 C48 . 2.34(4) yes
C44 H5 . 3.04(4) no
C44 H6 . 3.52(4) no
C45 C46 . 1.33(4) yes
C45 C47 . 2.34(4) yes
C45 C48 . 2.77(4) yes
C46 C47 . 1.37(4) yes
C46 C48 . 2.41(4) yes
C46 H2 1_545 3.26(4) no
C47 C48 . 1.38(4) yes
C47 H2 1_545 3.37(4) no
C47 H20 1_545 3.42(5) no
C48 H5 . 3.37(4) no
C48 H6 . 2.96(4) no
C48 H20 1_545 3.45(5) no
C49 C50 . 1.39(4) yes
C49 C51 . 2.39(4) yes
C49 C52 . 2.77(4) yes
C49 C53 . 2.45(4) yes
C49 C54 . 1.36(3) yes
C49 H7 . 2.65(3) no
C49 H8 . 2.75(3) no
C50 C51 . 1.37(4) yes
C50 C52 . 2.39(4) yes
C50 C53 . 2.76(5) yes
C50 C54 . 2.33(4) yes
C50 H7 . 2.85(4) no
C50 H8 . 3.42(4) no
C51 C52 . 1.37(4) yes
C51 C53 . 2.32(4) yes
C51 C54 . 2.66(4) yes
C52 C53 . 1.29(4) yes
C52 C54 . 2.32(4) yes
C53 C54 . 1.41(4) yes
C54 H7 . 3.38(4) no
C54 H8 . 2.90(4) no
C55 C56 . 1.36(3) yes
C55 C57 . 2.40(4) yes
C55 C58 . 2.80(4) yes
C55 C59 . 2.41(4) yes
C55 C60 . 1.36(3) yes
C55 H8 . 2.68(4) no
C55 H9 . 2.72(4) no
C56 C57 . 1.34(3) yes
C56 C58 . 2.34(4) yes
C56 C59 . 2.63(4) yes
C56 C60 . 2.29(4) yes
C56 H8 . 2.74(4) no
C56 H9 . 3.39(4) no
C57 C58 . 1.37(3) yes
C57 C59 . 2.28(4) yes
C57 C60 . 2.71(4) yes
C57 H8 . 3.59(4) no
C58 C59 . 1.29(4) yes
C58 C60 . 2.39(4) yes
C59 C60 . 1.43(4) yes
C60 H8 . 3.37(4) no
C60 H9 . 3.12(4) no
C61 C62 . 1.37(3) yes
C61 C63 . 2.40(4) yes
C61 C64 . 2.77(4) yes
C61 C65 . 2.40(4) yes
C61 C66 . 1.35(4) yes
C61 H1 . 2.75(4) no
C61 H10 . 2.81(4) no
C62 C63 . 1.36(4) yes
C62 C64 . 2.35(4) yes
C62 C65 . 2.72(4) yes
C62 C66 . 2.28(4) yes
C62 H10 . 3.01(4) no
C63 C64 . 1.37(4) yes
C63 C65 . 2.37(4) yes
C63 C66 . 2.65(4) yes
C64 C65 . 1.37(4) yes
C64 C66 . 2.29(4) yes
C64 H7 1_565 3.24(4) no
C65 C66 . 1.32(4) yes
C65 H7 1_565 3.28(4) no
C66 H1 . 2.83(4) no
C66 H10 . 3.45(4) no
C67 C68 . 1.34(4) yes
C67 C69 . 2.51(5) yes
C67 C70 . 3.12(5) yes
C67 H11 . 0.94998(6) no
C67 H12 . 0.94995(5) no
C67 H13 . 0.950 no
C67 H14 . 1.81(5) no
C67 H15 . 1.83(5) no
C67 H16 . 2.80(5) no
C67 H17 . 3.24(5) no
C67 H18 . 3.31(5) no
C67 H19 . 2.87(5) no
C67 H24 3_645 3.11(5) no
C68 C69 . 1.47(5) yes
C68 C70 . 2.46(5) yes
C68 H11 . 1.91(5) no
C68 H12 . 1.87(5) no
C68 H13 . 1.85(5) no
C68 H14 . 0.950 no
C68 H15 . 0.94997(5) no
C68 H16 . 1.97(5) no
C68 H17 . 1.99(5) no
C68 H18 . 2.66(6) no
C68 H19 . 2.63(5) no
C68 H24 3_645 3.14(6) no
C69 C70 . 1.42(5) yes
C69 C71 . 2.40(6) yes
C69 H11 . 3.30(5) no
C69 H12 . 2.73(5) no
C69 H13 . 2.73(5) no
C69 H14 . 1.94(5) no
C69 H15 . 1.95(5) no
C69 H16 . 0.94999(6) no
C69 H17 . 0.950 no
C69 H18 . 1.97(5) no
C69 H19 . 1.92(5) no
C69 H20 . 2.49(6) no
C69 H21 . 2.63(6) no
C70 C71 . 1.42(5) yes
C70 C72 . 2.63(5) yes
C70 H12 . 3.36(5) no
C70 H13 . 2.87(5) no
C70 H14 . 3.21(5) no
C70 H15 . 2.70(5) no
C70 H16 . 1.95(5) no
C70 H17 . 1.91(5) no
C70 H18 . 0.94994(6) no
C70 H19 . 0.950 no
C70 H20 . 1.94(5) no
C70 H21 . 1.91(5) no
C70 H22 . 2.84(5) no
C70 H23 . 2.85(5) no
C70 H24 . 3.40(5) no
C71 C72 . 1.60(5) yes
C71 H16 . 2.57(6) no
C71 H17 . 2.55(6) no
C71 H18 . 1.95(5) no
C71 H19 . 1.92(5) no
C71 H20 . 0.95002(5) no
C71 H21 . 0.950 no
C71 H22 . 2.12(5) no
C71 H23 . 2.09(5) no
C71 H24 . 2.14(5) no
C72 H11 3_655 3.39(6) no
C72 H14 3_655 3.16(6) no
C72 H18 . 2.86(5) no
C72 H19 . 2.73(5) no
C72 H20 . 2.09(5) no
C72 H21 . 2.06(5) no
C72 H22 . 0.94994(5) no
C72 H23 . 0.950 no
C72 H24 . 0.950 no
H1 H2 . 2.50(3) no
H4 H5 . 2.42(4) no
H4 H13 3_645 3.47(4) no
H6 H7 . 2.47(3) no
H8 H17 3_645 3.37(5) no
H8 H21 3_645 3.28(5) no
H9 H10 . 2.46(4) no
H10 H12 . 3.51(4) no
H11 H12 . 1.55128(7) no
H11 H13 . 1.55128(11) no
H11 H14 . 2.11(5) no
H11 H15 . 2.14(5) no
H11 H24 3_645 2.46(5) no
H12 H13 . 1.55134(8) no
H12 H14 . 2.10(5) no
H12 H15 . 2.63(5) no
H12 H16 . 2.68(5) no
H12 H17 . 3.56(5) no
H12 H19 . 2.96(5) no
H12 H24 3_645 3.43(5) no
H13 H14 . 2.59(5) no
H13 H15 . 2.09(5) no
H13 H16 . 3.14(5) no
H13 H17 . 3.50(5) no
H13 H18 . 2.92(5) no
H13 H19 . 2.48(5) no
H14 H15 . 1.55119(8) no
H14 H16 . 2.14(5) no
H14 H17 . 2.25(5) no
H14 H18 . 3.50(6) no
H14 H19 . 3.42(6) no
H14 H22 3_645 3.16(6) no
H14 H23 3_645 3.30(6) no
H14 H24 3_645 2.54(6) no
H15 H16 . 2.71(6) no
H15 H17 . 2.17(5) no
H15 H18 . 2.56(5) no
H15 H19 . 3.02(5) no
H15 H24 3_645 3.19(6) no
H16 H17 . 1.55125(7) no
H16 H18 . 2.73(5) no
H16 H19 . 2.20(5) no
H16 H20 . 2.30(6) no
H16 H21 . 2.94(6) no
H17 H18 . 2.21(5) no
H17 H19 . 2.66(5) no
H17 H20 . 2.70(6) no
H17 H21 . 2.43(6) no
H18 H19 . 1.55116(7) no
H18 H20 . 2.71(5) no
H18 H21 . 2.15(5) no
H18 H22 . 2.75(5) no
H18 H23 . 3.21(5) no
H19 H20 . 2.25(5) no
H19 H21 . 2.66(5) no
H19 H22 . 2.99(5) no
H19 H23 . 2.64(5) no
H19 H24 . 3.59(5) no
H20 H21 . 1.55122(8) no
H20 H22 . 2.85(5) no
H20 H23 . 2.36(5) no
H20 H24 . 2.40(5) no
H21 H22 . 2.37(5) no
H21 H23 . 2.80(5) no
H21 H24 . 2.36(5) no
H22 H23 . 1.55137(8) no
H22 H24 . 1.55127(6) no
H23 H24 . 1.55147(7) no

loop_
_geom_torsion_atom_site_label_1
_geom_torsion_atom_site_label_2
_geom_torsion_atom_site_label_3
_geom_torsion_atom_site_label_4
_geom_torsion
_geom_torsion_publ_flag
N1 Ni1 O1 C7 -82.3(3) yes
N5 Ni1 O1 C7 94.2(3) yes
N6 Ni1 O1 C7 171.8(2) yes
O1 Ni1 N1 C1 -143.3(3) yes
O1 Ni1 N1 C4 25.6(4) yes
N5 Ni1 N1 C1 162.3(3) yes
N5 Ni1 N1 C4 -28.8(4) yes
N6 Ni1 N1 C1 30.6(4) yes
N6 Ni1 N1 C4 -160.5(4) yes
O1 Ni1 N5 C22 4.3(4) yes
O1 Ni1 N5 C24 -166.2(4) yes
N1 Ni1 N5 C22 58.7(4) yes
N1 Ni1 N5 C24 -111.8(4) yes
N6 Ni1 N5 C22 -169.6(4) yes
N6 Ni1 N5 C24 19.9(4) yes
O1 Ni1 N6 C26 -95.0(2) yes
O1 Ni1 N6 C29 84.4(2) yes
N1 Ni1 N6 C26 159.2(4) yes
N1 Ni1 N6 C29 -21.4(4) yes
N5 Ni1 N6 C26 -17.6(4) yes
N5 Ni1 N6 C29 161.7(4) yes
N2 Ni2 O2 C22 94.8(3) yes
N3 Ni2 O2 C22 174.4(2) yes
N4 Ni2 O2 C22 -80.8(3) yes
O2 Ni2 N2 C7 1.6(4) yes
O2 Ni2 N2 C9 -168.2(3) yes
N3 Ni2 N2 C7 -171.2(3) yes
N3 Ni2 N2 C9 19.0(4) yes
N4 Ni2 N2 C7 53.6(3) yes
N4 Ni2 N2 C9 -116.2(3) yes
O2 Ni2 N3 C11 -97.7(2) yes
O2 Ni2 N3 C14 85.6(2) yes
N2 Ni2 N3 C11 -18.4(4) yes
N2 Ni2 N3 C14 164.8(3) yes
N4 Ni2 N3 C11 157.6(3) yes
N4 Ni2 N3 C14 -19.1(4) yes
O2 Ni2 N4 C16 -144.6(3) yes
O2 Ni2 N4 C19 24.8(4) yes
N2 Ni2 N4 C16 163.6(2) yes
N2 Ni2 N4 C19 -27.0(3) yes
N3 Ni2 N4 C16 28.3(4) yes
N3 Ni2 N4 C19 -162.3(4) yes
Ni1 O1 C7 N2 -121.2(3) yes
Ni1 O1 C7 C6 70.4(3) yes
Ni2 O2 C22 N5 -116.2(3) yes
Ni2 O2 C22 C21 60.8(3) yes
Ni1 N1 C1 C2 162.3(2) yes
Ni1 N1 C1 C30 -22.5(4) yes
C4 N1 C1 C2 -9.0(4) yes
C4 N1 C1 C30 166.2(3) yes
Ni1 N1 C4 C3 -164.2(2) yes
Ni1 N1 C4 C5 22.9(4) yes
C1 N1 C4 C3 6.2(4) yes
C1 N1 C4 C5 -166.7(3) yes
Ni2 N2 C7 O1 13.7(4) yes
Ni2 N2 C7 C6 -176.3(2) yes
C9 N2 C7 O1 -175.1(3) yes
C9 N2 C7 C6 -5.2(4) yes
Ni2 N2 C9 C8 174.3(2) yes
Ni2 N2 C9 C10 -10.2(4) yes
C7 N2 C9 C8 2.6(4) yes
C7 N2 C9 C10 178.1(3) yes
Ni2 N3 C11 C10 7.9(4) yes
Ni2 N3 C11 C12 -172.0(2) yes
C14 N3 C11 C10 -174.8(3) yes
C14 N3 C11 C12 5.3(4) yes
Ni2 N3 C14 C13 175.2(2) yes
Ni2 N3 C14 C15 7.2(4) yes
C11 N3 C14 C13 -2.2(4) yes
C11 N3 C14 C15 -170.1(3) yes
Ni2 N4 C16 C15 -26.8(4) yes
Ni2 N4 C16 C17 164.5(2) yes
C19 N4 C16 C15 161.4(3) yes
C19 N4 C16 C17 -7.3(4) yes
Ni2 N4 C19 C18 -166.8(2) yes
Ni2 N4 C19 C20 26.2(4) yes
C16 N4 C19 C18 4.3(4) yes
C16 N4 C19 C20 -162.8(3) yes
Ni1 N5 C22 O2 6.2(4) yes
Ni1 N5 C22 C21 -171.1(2) yes
C24 N5 C22 O2 178.1(3) yes
C24 N5 C22 C21 0.8(4) yes
Ni1 N5 C24 C23 170.7(2) yes
Ni1 N5 C24 C25 -12.2(4) yes
C22 N5 C24 C23 -1.7(4) yes
C22 N5 C24 C25 175.4(3) yes
Ni1 N6 C26 C25 6.5(4) yes
Ni1 N6 C26 C27 -176.9(2) yes
C29 N6 C26 C25 -172.9(4) yes
C29 N6 C26 C27 3.7(5) yes
Ni1 N6 C29 C28 179.8(2) yes
Ni1 N6 C29 C30 2.8(5) yes
C26 N6 C29 C28 -0.7(5) yes
C26 N6 C29 C30 -177.8(4) yes
N1 C1 C2 C3 8.6(4) yes
C30 C1 C2 C3 -166.5(3) yes
N1 C1 C30 C29 -5.8(5) yes
N1 C1 C30 C61 -173.5(3) yes
C2 C1 C30 C29 168.5(3) yes
C2 C1 C30 C61 0.8(5) yes
C1 C2 C3 C4 -4.6(4) yes
C2 C3 C4 N1 -1.0(4) yes
C2 C3 C4 C5 172.3(3) yes
N1 C4 C5 C6 -21.7(6) yes
N1 C4 C5 C31 158.6(3) yes
C3 C4 C5 C6 166.3(4) yes
C3 C4 C5 C31 -13.4(5) yes
C4 C5 C6 C7 -20.1(6) yes
C4 C5 C6 C8 169.2(3) yes
C31 C5 C6 C7 159.7(3) yes
C31 C5 C6 C8 -11.1(6) yes
C4 C5 C31 C32 -94.2(4) yes
C4 C5 C31 C36 86.8(4) yes
C6 C5 C31 C32 86.0(5) yes
C6 C5 C31 C36 -93.0(4) yes
C5 C6 C7 O1 3.5(6) yes
C5 C6 C7 N2 -166.8(3) yes
C8 C6 C7 O1 176.2(3) yes
C8 C6 C7 N2 6.0(4) yes
C5 C6 C8 C9 167.8(3) yes
C7 C6 C8 C9 -4.2(4) yes
C6 C8 C9 N2 1.3(4) yes
C6 C8 C9 C10 -174.5(3) yes
N2 C9 C10 C11 -7.1(5) yes
N2 C9 C10 C37 175.1(3) yes
C8 C9 C10 C11 168.2(3) yes
C8 C9 C10 C37 -9.6(5) yes
C9 C10 C11 N3 9.1(5) yes
C9 C10 C11 C12 -171.1(3) yes
C37 C10 C11 N3 -173.2(3) yes
C37 C10 C11 C12 6.6(5) yes
C9 C10 C37 C38 -89.1(4) yes
C9 C10 C37 C42 100.0(4) yes
C11 C10 C37 C38 93.1(4) yes
C11 C10 C37 C42 -77.8(5) yes
N3 C11 C12 C13 -6.8(4) yes
C10 C11 C12 C13 173.3(3) yes
C11 C12 C13 C14 4.9(4) yes
C12 C13 C14 N3 -1.8(4) yes
C12 C13 C14 C15 165.7(4) yes
N3 C14 C15 C16 3.5(5) yes
N3 C14 C15 C43 179.4(3) yes
C13 C14 C15 C16 -162.1(3) yes
C13 C14 C15 C43 13.9(5) yes
C14 C15 C16 N4 6.6(5) yes
C14 C15 C16 C17 173.4(3) yes
C43 C15 C16 N4 -169.2(3) yes
C43 C15 C16 C17 -2.4(5) yes
C14 C15 C43 C44 71.6(5) yes
C14 C15 C43 C48 -104.8(4) yes
C16 C15 C43 C44 -112.3(4) yes
C16 C15 C43 C48 71.3(5) yes
N4 C16 C17 C18 8.0(4) yes
C15 C16 C17 C18 -160.1(3) yes
C16 C17 C18 C19 -4.9(4) yes
C17 C18 C19 N4 0.3(4) yes
C17 C18 C19 C20 167.5(4) yes
N4 C19 C20 C21 -25.7(6) yes
N4 C19 C20 C49 155.9(3) yes
C18 C19 C20 C21 169.2(3) yes
C18 C19 C20 C49 -9.3(5) yes
C19 C20 C21 C22 -22.9(6) yes
C19 C20 C21 C23 171.5(4) yes
C49 C20 C21 C22 155.5(3) yes
C49 C20 C21 C23 -10.0(5) yes
C19 C20 C49 C50 -66.8(5) yes
C19 C20 C49 C54 119.0(4) yes
C21 C20 C49 C50 114.5(4) yes
C21 C20 C49 C54 -59.8(5) yes
C20 C21 C22 O2 14.7(5) yes
C20 C21 C22 N5 -167.8(3) yes
C23 C21 C22 O2 -177.1(3) yes
C23 C21 C22 N5 0.4(4) yes
C20 C21 C23 C24 166.1(3) yes
C22 C21 C23 C24 -1.3(4) yes
C21 C23 C24 N5 1.9(4) yes
C21 C23 C24 C25 -175.3(3) yes
N5 C24 C25 C26 -6.4(5) yes
N5 C24 C25 C55 178.7(3) yes
C23 C24 C25 C26 170.5(3) yes
C23 C24 C25 C55 -4.4(5) yes
C24 C25 C26 N6 9.8(6) yes
C24 C25 C26 C27 -166.1(4) yes
C55 C25 C26 N6 -175.3(3) yes
C55 C25 C26 C27 8.8(6) yes
C24 C25 C55 C56 68.1(5) yes
C24 C25 C55 C60 -102.9(5) yes
C26 C25 C55 C56 -107.1(4) yes
C26 C25 C55 C60 81.9(5) yes
N6 C26 C27 C28 -5.5(4) yes
C25 C26 C27 C28 171.0(4) yes
C26 C27 C28 C29 5.0(4) yes
C27 C28 C29 N6 -2.7(5) yes
C27 C28 C29 C30 174.2(4) yes
N6 C29 C30 C1 16.2(5) yes
N6 C29 C30 C61 -175.9(3) yes
C28 C29 C30 C1 -160.2(4) yes
C28 C29 C30 C61 7.7(6) yes
C1 C30 C61 C62 -120.8(4) yes
C1 C30 C61 C66 63.0(5) yes
C29 C30 C61 C62 70.8(5) yes
C29 C30 C61 C66 -105.4(5) yes
C5 C31 C32 F1 -2.1(5) yes
C5 C31 C32 C33 179.7(3) yes
C36 C31 C32 F1 176.9(3) yes
C36 C31 C32 C33 -1.3(6) yes
C5 C31 C36 F5 -1.6(6) yes
C5 C31 C36 C35 -180.0(3) yes
C32 C31 C36 F5 179.4(4) yes
C32 C31 C36 C35 1.0(6) yes
F1 C32 C33 F2 1.0(5) yes
F1 C32 C33 C34 -177.6(3) yes
C31 C32 C33 F2 179.2(3) yes
C31 C32 C33 C34 0.5(6) yes
F2 C33 C34 F3 -0.1(5) yes
F2 C33 C34 C35 -178.0(3) yes
C32 C33 C34 F3 178.5(4) yes
C32 C33 C34 C35 0.6(6) yes
F3 C34 C35 F4 1.9(5) yes
F3 C34 C35 C36 -178.9(3) yes
C33 C34 C35 F4 179.9(3) yes
C33 C34 C35 C36 -0.9(6) yes
F4 C35 C36 F5 0.8(5) yes
F4 C35 C36 C31 179.3(3) yes
C34 C35 C36 F5 -178.4(4) yes
C34 C35 C36 C31 0.1(7) yes
C10 C37 C38 F6 7.0(5) yes
C10 C37 C38 C39 -174.0(3) yes
C42 C37 C38 F6 178.4(3) yes
C42 C37 C38 C39 -2.6(6) yes
C10 C37 C42 F10 -3.7(5) yes
C10 C37 C42 C41 179.7(3) yes
C38 C37 C42 F10 -175.2(3) yes
C38 C37 C42 C41 8.3(6) yes
F6 C38 C39 F7 9.3(5) yes
F6 C38 C39 C40 171.6(3) yes
C37 C38 C39 F7 -169.8(3) yes
C37 C38 C39 C40 -7.5(6) yes
F7 C39 C40 F8 -13.3(5) yes
F7 C39 C40 C41 174.5(3) yes
C38 C39 C40 F8 -175.4(3) yes
C38 C39 C40 C41 12.3(6) yes
F8 C40 C41 F9 -2.0(5) yes
F8 C40 C41 C42 -179.1(3) yes
C39 C40 C41 F9 170.3(3) yes
C39 C40 C41 C42 -6.7(6) yes
F9 C41 C42 F10 2.4(4) yes
F9 C41 C42 C37 178.9(3) yes
C40 C41 C42 F10 179.6(3) yes
C40 C41 C42 C37 -3.9(6) yes
C15 C43 C44 F11 0.6(5) yes
C15 C43 C44 C45 -179.9(3) yes
C48 C43 C44 F11 177.2(3) yes
C48 C43 C44 C45 -3.3(6) yes
C15 C43 C48 F15 -2.3(6) yes
C15 C43 C48 C47 177.0(4) yes
C44 C43 C48 F15 -179.1(3) yes
C44 C43 C48 C47 0.2(5) yes
F11 C44 C45 F12 -1.3(4) yes
F11 C44 C45 C46 -173.0(3) yes
C43 C44 C45 F12 179.3(3) yes
C43 C44 C45 C46 7.5(6) yes
F12 C45 C46 F13 5.6(5) yes
F12 C45 C46 C47 -179.9(3) yes
C44 C45 C46 F13 177.2(3) yes
C44 C45 C46 C47 -8.3(5) yes
F13 C46 C47 F14 -5.9(5) yes
F13 C46 C47 C48 -179.8(3) yes
C45 C46 C47 F14 179.6(4) yes
C45 C46 C47 C48 5.8(7) yes
F14 C47 C48 F15 4.1(5) yes
F14 C47 C48 C43 -175.3(3) yes
C46 C47 C48 F15 177.9(3) yes
C46 C47 C48 C43 -1.5(6) yes
C20 C49 C50 F16 3.8(6) yes
C20 C49 C50 C51 -169.7(4) yes
C54 C49 C50 F16 178.7(4) yes
C54 C49 C50 C51 5.2(6) yes
C20 C49 C54 F20 -4.8(5) yes
C20 C49 C54 C53 171.1(3) yes
C50 C49 C54 F20 -179.1(3) yes
C50 C49 C54 C53 -3.2(6) yes
F16 C50 C51 F17 6.0(5) yes
F16 C50 C51 C52 178.9(3) yes
C49 C50 C51 F17 -179.8(3) yes
C49 C50 C51 C52 -6.9(6) yes
F17 C51 C52 F18 -3.4(5) yes
F17 C51 C52 C53 179.8(4) yes
C50 C51 C52 F18 -176.8(4) yes
C50 C51 C52 C53 6.3(7) yes
F18 C52 C53 F19 0.7(6) yes
F18 C52 C53 C54 178.9(3) yes
C51 C52 C53 F19 177.7(4) yes
C51 C52 C53 C54 -4.0(6) yes
F19 C53 C54 F20 -3.2(5) yes
F19 C53 C54 C49 -179.0(3) yes
C52 C53 C54 F20 178.4(4) yes
C52 C53 C54 C49 2.6(6) yes
C25 C55 C56 F21 6.7(5) yes
C25 C55 C56 C57 179.5(3) yes
C60 C55 C56 F21 178.3(3) yes
C60 C55 C56 C57 -9.0(6) yes
C25 C55 C60 F25 -6.6(6) yes
C25 C55 C60 C59 176.2(3) yes
C56 C55 C60 F25 -178.4(3) yes
C56 C55 C60 C59 4.4(5) yes
F21 C56 C57 F22 -5.5(4) yes
F21 C56 C57 C58 177.8(3) yes
C55 C56 C57 F22 -178.2(3) yes
C55 C56 C57 C58 5.1(6) yes
F22 C57 C58 F23 1.3(4) yes
F22 C57 C58 C59 -172.8(3) yes
C56 C57 C58 F23 177.9(3) yes
C56 C57 C58 C59 3.9(5) yes
F23 C58 C59 F24 10.7(5) yes
F23 C58 C59 C60 177.9(3) yes
C57 C58 C59 F24 -175.4(3) yes
C57 C58 C59 C60 -8.3(6) yes
F24 C59 C60 F25 -5.3(5) yes
F24 C59 C60 C55 172.0(3) yes
C58 C59 C60 F25 -173.2(3) yes
C58 C59 C60 C55 4.1(6) yes
C30 C61 C62 F26 -3.5(5) yes
C30 C61 C62 C63 179.4(3) yes
C66 C61 C62 F26 173.1(3) yes
C66 C61 C62 C63 -4.0(5) yes
C30 C61 C66 F30 -1.8(5) yes
C30 C61 C66 C65 180.0(3) yes
C62 C61 C66 F30 -178.4(3) yes
C62 C61 C66 C65 3.4(6) yes
F26 C62 C63 F27 7.0(5) yes
F26 C62 C63 C64 -177.3(3) yes
C61 C62 C63 F27 -175.9(3) yes
C61 C62 C63 C64 -0.1(6) yes
F27 C63 C64 F28 -2.7(5) yes
F27 C63 C64 C65 -179.0(3) yes
C62 C63 C64 F28 -178.5(3) yes
C62 C63 C64 C65 5.2(6) yes
F28 C64 C65 F29 3.1(5) yes
F28 C64 C65 C66 177.9(3) yes
C63 C64 C65 F29 179.5(4) yes
C63 C64 C65 C66 -5.8(6) yes
F29 C65 C66 F30 -2.2(4) yes
F29 C65 C66 C61 176.0(3) yes
C64 C65 C66 F30 -176.9(3) yes
C64 C65 C66 C61 1.3(6) yes
C67 C68 C69 C70 -54.5(8) yes
C68 C69 C70 C71 178.3(5) yes
C69 C70 C71 C72 -169.7(5) yes
